data_7060364
loop_
_publ_author_name
'Li, Shuaikang'
'Lu, Zhou'
'Fan, Weigang'
'Dai, Shengyu'

_publ_section_title
;
 Efficient incorporation of a polar comonomer for direct synthesis of
 hyperbranched polar functional ethylene oligomers
;
_journal_issue 8
_journal_name_full 'New Journal of Chemistry'
_journal_page_first 4024
_journal_page_last 4031
_journal_paper_doi 10.1039/D0NJ05857B
_journal_volume 45
_journal_year 2021
_chemical_formula_sum 'C42.25 H35.5 Cl7.5 N2 Pd'
_chemical_formula_weight 943.500
_space_group_IT_number 2
_space_group_name_Hall '-P 1'
_space_group_name_H-M_alt 'P -1'
_symmetry_Int_Tables_number 2
_symmetry_space_group_name_Hall '-P 1'
_symmetry_space_group_name_H-M 'P -1'
_audit_creation_date 2020-10-17
_audit_creation_method SHELXL-97
_audit_update_record
;
2020-11-11 deposited with the CCDC.	2021-01-27 downloaded from the CCDC.
;
_cell_angle_alpha 111.363(4)
_cell_angle_beta 93.366(2)
_cell_angle_gamma 94.829(2)
_cell_formula_units_Z 2
_cell_length_a 9.9796(7)
_cell_length_b 14.2509(14)
_cell_length_c 17.1337(17)
_cell_volume 2250.7(4)
_exptl_crystal_density_meas 1.384
_refine_ls_R_factor_all 0.103
_cod_data_source_file d0nj05857b2.cif
_cod_data_source_block 200829d
_cod_depositor_comments 'Adding full bibliography for 7060364.cif.'
_cod_original_cell_volume 2250.7(3)
_cod_original_sg_symbol_Hall -P_1
_cod_original_formula_sum 'C42.25 H35.50 Cl7.50 N2 Pd'
_cod_database_code 7060364

loop_
_symmetry_equiv_pos_site_id
_symmetry_equiv_pos_as_xyz
1 x,y,z
2 -x,-y,-z

loop_
_atom_site_aniso_label
_atom_site_aniso_U_11
_atom_site_aniso_U_22
_atom_site_aniso_U_33
_atom_site_aniso_U_12
_atom_site_aniso_U_13
_atom_site_aniso_U_23
Pd1 0.0464(3) 0.0438(3) 0.0475(3) 0.0109(2) 0.0035(2) 0.0113(2)
Cl1 0.0768(16) 0.1067(18) 0.1084(18) -0.0126(14) 0.0117(13) 0.0570(15)
Cl2 0.159(3) 0.190(4) 0.180(4) 0.002(3) -0.048(3) 0.137(3)
Cl3 0.0793(18) 0.0829(17) 0.180(3) -0.0205(14) -0.0200(18) 0.0308(19)
Cl4 0.203(4) 0.101(2) 0.098(2) 0.004(2) 0.014(2) 0.0621(17)
Cl5 0.0264(12) 0.0227(10) 0.0324(9) 0.0047(13) 0.0097(8) 0.0051(9)
Cl5' 0.0264(12) 0.0227(10) 0.0324(9) 0.0047(13) 0.0097(8) 0.0051(9)
Cl6 0.231(5) 0.164(4) 0.194(4) 0.040(4) 0.031(4) 0.101(4)
Cl7 0.261(6) 0.122(3) 0.174(4) -0.016(4) 0.036(4) 0.052(3)
Cl8 0.188(14) 0.243(18) 0.209(15) 0.066(13) 0.046(11) 0.142(14)
Cl9 0.155(12) 0.266(18) 0.185(14) 0.046(13) 0.029(11) 0.130(14)
N1 0.044(3) 0.043(3) 0.041(3) 0.005(2) -0.004(2) 0.010(2)
N2 0.062(4) 0.049(3) 0.053(3) 0.012(3) 0.000(3) 0.017(3)
C1 0.065(5) 0.069(5) 0.066(5) 0.006(4) 0.007(4) 0.027(4)
C2 0.041(4) 0.044(4) 0.049(4) 0.003(3) -0.001(3) 0.014(3)
C3 0.053(4) 0.051(4) 0.049(4) 0.011(3) 0.003(3) 0.020(3)
C4 0.077(6) 0.064(5) 0.071(5) 0.008(4) 0.009(4) 0.029(4)
C5 0.117(8) 0.052(5) 0.080(6) 0.002(5) -0.003(6) 0.032(4)
C6 0.115(8) 0.047(5) 0.074(6) 0.023(5) 0.001(5) 0.015(4)
C7 0.096(6) 0.047(4) 0.061(5) 0.030(4) 0.012(4) 0.021(4)
C8 0.044(4) 0.042(3) 0.046(4) 0.012(3) 0.011(3) 0.013(3)
C9 0.036(3) 0.045(4) 0.048(4) 0.005(3) 0.004(3) 0.012(3)
C10 0.048(4) 0.050(4) 0.053(4) 0.014(3) 0.001(3) 0.018(3)
C11 0.047(4) 0.046(4) 0.048(4) 0.012(3) 0.005(3) 0.013(3)
C12 0.047(4) 0.044(4) 0.045(4) 0.002(3) 0.000(3) 0.007(3)
C13 0.037(3) 0.047(4) 0.042(3) 0.006(3) 0.004(3) 0.011(3)
C14 0.081(6) 0.049(4) 0.070(5) 0.018(4) -0.006(4) 0.014(4)
C15 0.042(4) 0.041(3) 0.051(4) 0.007(3) 0.003(3) 0.009(3)
C16 0.043(4) 0.048(4) 0.048(4) 0.002(3) 0.001(3) 0.010(3)
C17 0.054(5) 0.055(4) 0.069(5) 0.001(4) 0.008(4) 0.011(4)
C18 0.057(5) 0.088(6) 0.070(5) 0.010(5) 0.021(4) 0.025(5)
C19 0.051(4) 0.064(5) 0.072(5) -0.002(4) -0.003(4) 0.028(4)
C20 0.066(5) 0.050(4) 0.067(5) -0.001(4) 0.006(4) 0.017(4)
C21 0.057(4) 0.051(4) 0.047(4) 0.004(3) 0.003(3) 0.010(3)
C22 0.052(4) 0.047(4) 0.046(4) -0.002(3) -0.001(3) 0.012(3)
C23 0.055(5) 0.078(5) 0.066(5) -0.002(4) -0.008(4) 0.030(4)
C24 0.064(6) 0.097(7) 0.099(7) 0.009(5) -0.013(5) 0.048(6)
C25 0.090(7) 0.079(6) 0.096(7) -0.004(5) -0.032(6) 0.043(5)
C26 0.086(7) 0.089(6) 0.083(6) -0.012(5) -0.005(5) 0.046(5)
C27 0.063(5) 0.068(5) 0.064(5) 0.005(4) -0.001(4) 0.021(4)
C28 0.044(4) 0.042(3) 0.058(4) 0.015(3) 0.009(3) 0.010(3)
C29 0.032(3) 0.061(4) 0.058(4) 0.013(3) 0.002(3) 0.019(4)
C30 0.060(5) 0.091(6) 0.066(5) -0.003(5) 0.002(4) 0.019(5)
C31 0.064(6) 0.099(7) 0.099(7) -0.015(5) 0.003(5) 0.038(6)
C32 0.056(5) 0.060(5) 0.124(9) 0.005(4) -0.004(5) 0.026(6)
C33 0.061(6) 0.067(5) 0.087(6) 0.012(5) -0.013(5) 0.004(5)
C34 0.052(5) 0.064(5) 0.071(5) 0.008(4) -0.004(4) 0.010(4)
C35 0.048(4) 0.044(4) 0.051(4) 0.008(3) -0.008(3) 0.011(3)
C36 0.066(5) 0.062(5) 0.091(6) 0.025(4) 0.010(4) 0.026(5)
C37 0.092(7) 0.066(5) 0.112(8) 0.016(5) -0.001(6) 0.053(6)
C38 0.096(7) 0.060(5) 0.062(5) -0.004(5) -0.007(5) 0.025(4)
C39 0.091(6) 0.064(5) 0.057(5) 0.006(5) 0.009(4) 0.019(4)
C40 0.067(5) 0.059(4) 0.058(4) 0.020(4) 0.007(4) 0.020(4)
C41 0.0264(12) 0.0227(10) 0.0324(9) 0.0047(13) 0.0097(8) 0.0051(9)
C41' 0.0264(12) 0.0227(10) 0.0324(9) 0.0047(13) 0.0097(8) 0.0051(9)
C42 0.31(3) 0.109(12) 0.24(2) 0.109(16) 0.15(2) 0.077(13)
C43 0.164(18) 0.24(2) 0.181(18) 0.031(17) 0.048(15) 0.175(17)

loop_
_atom_site_label
_atom_site_type_symbol
_atom_site_fract_x
_atom_site_fract_y
_atom_site_fract_z
_atom_site_occupancy
_atom_site_symmetry_multiplicity
_atom_site_Wyckoff_symbol
_atom_site_attached_hydrogens
_atom_site_calc_flag
_atom_site_thermal_displace_type
_atom_site_U_iso_or_equiv
Pd1 Pd 0.5471(0) 0.1125(0) 0.6252(0) 1.000 2 i ? d Uani 0.0472(2)
Cl1 Cl -0.2109(3) -0.0336(2) 0.7683(2) 1.000 2 i ? d Uani 0.0938(8)
Cl2 Cl -0.0616(4) 0.3782(3) 0.3813(3) 1.000 2 i ? d Uani 0.1612(17)
Cl3 Cl 1.0145(3) 0.6832(2) 0.9836(2) 1.000 2 i ? d Uani 0.1225(11)
Cl4 Cl 0.4397(4) 0.1390(2) 1.1068(2) 1.000 2 i ? d Uani 0.1275(12)
Cl5 Cl 0.6986(6) 0.0380(2) 0.5333(3) 0.501(4) 2 i ? d Uani 0.0282(5)
Cl5' Cl 0.5981(3) 0.2640(4) 0.6087(3) 0.499(4) 2 i ? d Uani 0.0282(5)
Cl6 Cl 0.3604(6) 0.3755(4) 0.2815(3) 1.000 2 i ? d Uani 0.1850(19)
Cl7 Cl 0.5912(7) 0.4685(3) 0.4022(3) 1.000 2 i ? d Uani 0.188(2)
Cl8 Cl 0.043(2) 0.7877(14) 0.8030(12) 0.250 2 i ? d Uani 0.193(7)
Cl9 Cl 0.123(2) 0.9713(16) 0.9396(11) 0.250 2 i ? d Uani 0.187(7)
N1 N 0.4124(5) 0.1640(4) 0.7125(3) 1.000 2 i ? d Uani 0.0448(12)
N2 N 0.4929(6) -0.0159(4) 0.6463(4) 1.000 2 i ? d Uani 0.0548(14)
C1 C 0.2692(8) 0.1184(6) 0.8115(5) 1.000 2 i ? d Uani 0.066(2)
H1A H 0.2467 0.1867 0.8276 1.000 2 i ? calc Uiso 0.09900
H1B H 0.3136 0.1097 0.8593 1.000 2 i ? calc Uiso 0.09900
H1C H 0.1881 0.0720 0.7918 1.000 2 i ? calc Uiso 0.09900
C2 C 0.3619(6) 0.0978(5) 0.7424(4) 1.000 2 i ? d Uani 0.0456(15)
C3 C 0.4022(7) -0.0041(5) 0.7055(4) 1.000 2 i ? d Uani 0.0503(16)
C4 C 0.3537(9) -0.0848(6) 0.7254(5) 1.000 2 i ? d Uani 0.069(2)
H4 H 0.2943 -0.0760 0.7667 1.000 2 i ? calc Uiso 0.08300
C5 C 0.3954(11) -0.1827(6) 0.6821(6) 1.000 2 i ? d Uani 0.082(3)
H5 H 0.3633 -0.2382 0.6946 1.000 2 i ? calc Uiso 0.09800
C6 C 0.4819(11) -0.1929(6) 0.6230(6) 1.000 2 i ? d Uani 0.080(3)
H6 H 0.5084 -0.2563 0.5936 1.000 2 i ? calc Uiso 0.09600
C7 C 0.5320(9) -0.1090(5) 0.6054(5) 1.000 2 i ? d Uani 0.066(2)
H7 H 0.5931 -0.1170 0.5652 1.000 2 i ? calc Uiso 0.08000
C8 C 0.3757(7) 0.2684(5) 0.7418(4) 1.000 2 i ? d Uani 0.0440(15)
C9 C 0.2633(6) 0.2887(5) 0.6991(4) 1.000 2 i ? d Uani 0.0443(15)
C10 C 0.2346(7) 0.3892(5) 0.7255(4) 1.000 2 i ? d Uani 0.0496(16)
H10 H 0.1591 0.4040 0.6996 1.000 2 i ? calc Uiso 0.06000
C11 C 0.3145(7) 0.4682(5) 0.7892(4) 1.000 2 i ? d Uani 0.0482(16)
C12 C 0.4282(7) 0.4441(5) 0.8279(4) 1.000 2 i ? d Uani 0.0486(16)
H12 H 0.4830 0.4960 0.8702 1.000 2 i ? calc Uiso 0.05800
C13 C 0.4613(6) 0.3451(5) 0.8051(4) 1.000 2 i ? d Uani 0.0435(14)
C14 C 0.2816(9) 0.5763(5) 0.8150(5) 1.000 2 i ? d Uani 0.069(2)
H14A H 0.3612 0.6196 0.8158 1.000 2 i ? calc Uiso 0.10300
H14B H 0.2507 0.5976 0.8702 1.000 2 i ? calc Uiso 0.10300
H14C H 0.2122 0.5803 0.7755 1.000 2 i ? calc Uiso 0.10300
C15 C 0.1758(6) 0.2030(5) 0.6270(4) 1.000 2 i ? d Uani 0.0466(15)
H15 H 0.2373 0.1552 0.5967 1.000 2 i ? calc Uiso 0.05600
C16 C 0.0740(7) 0.1437(5) 0.6608(4) 1.000 2 i ? d Uani 0.0490(16)
C17 C 0.0008(8) 0.1945(6) 0.7281(5) 1.000 2 i ? d Uani 0.063(2)
H17 H 0.0106 0.2650 0.7514 1.000 2 i ? calc Uiso 0.07600
C18 C -0.0858(8) 0.1394(7) 0.7594(5) 1.000 2 i ? d Uani 0.072(2)
H18 H -0.1332 0.1728 0.8048 1.000 2 i ? calc Uiso 0.08700
C19 C -0.1024(8) 0.0342(6) 0.7235(5) 1.000 2 i ? d Uani 0.0625(19)
C20 C -0.0347(8) -0.0164(6) 0.6577(5) 1.000 2 i ? d Uani 0.0628(19)
H20 H -0.0471 -0.0869 0.6340 1.000 2 i ? calc Uiso 0.07500
C21 C 0.0538(7) 0.0383(5) 0.6259(4) 1.000 2 i ? d Uani 0.0539(17)
H21 H 0.1003 0.0038 0.5804 1.000 2 i ? calc Uiso 0.06500
C22 C 0.1108(7) 0.2423(5) 0.5635(4) 1.000 2 i ? d Uani 0.0506(16)
C23 C -0.0284(8) 0.2461(6) 0.5518(5) 1.000 2 i ? d Uani 0.067(2)
H23 H -0.0866 0.2207 0.5817 1.000 2 i ? calc Uiso 0.08000
C24 C -0.0806(10) 0.2872(7) 0.4963(6) 1.000 2 i ? d Uani 0.085(3)
H24 H -0.1732 0.2901 0.4899 1.000 2 i ? calc Uiso 0.10200
C25 C 0.0038(11) 0.3234(7) 0.4508(6) 1.000 2 i ? d Uani 0.088(3)
C26 C 0.1432(10) 0.3183(7) 0.4589(6) 1.000 2 i ? d Uani 0.084(3)
H26 H 0.2002 0.3416 0.4272 1.000 2 i ? calc Uiso 0.10100
C27 C 0.1950(9) 0.2776(6) 0.5156(5) 1.000 2 i ? d Uani 0.066(2)
H27 H 0.2874 0.2739 0.5216 1.000 2 i ? calc Uiso 0.08000
C28 C 0.5892(7) 0.3178(5) 0.8467(4) 1.000 2 i ? d Uani 0.0497(16)
H28 H 0.6267 0.2648 0.8018 1.000 2 i ? calc Uiso 0.06000
C29 C 0.6994(6) 0.4075(5) 0.8825(4) 1.000 2 i ? d Uani 0.0507(17)
C30 C 0.7701(8) 0.4397(7) 0.8286(5) 1.000 2 i ? d Uani 0.076(2)
H30 H 0.7538 0.4038 0.7709 1.000 2 i ? calc Uiso 0.09100
C31 C 0.8646(9) 0.5239(8) 0.8583(7) 1.000 2 i ? d Uani 0.089(3)
H31 H 0.9081 0.5466 0.8209 1.000 2 i ? calc Uiso 0.10700
C32 C 0.8943(9) 0.5743(7) 0.9440(8) 1.000 2 i ? d Uani 0.083(3)
C33 C 0.8313(9) 0.5432(7) 0.9979(6) 1.000 2 i ? d Uani 0.079(3)
H33 H 0.8525 0.5770 1.0556 1.000 2 i ? calc Uiso 0.09500
C34 C 0.7325(8) 0.4591(6) 0.9671(5) 1.000 2 i ? d Uani 0.067(2)
H34 H 0.6883 0.4377 1.0051 1.000 2 i ? calc Uiso 0.08000
C35 C 0.5478(7) 0.2716(5) 0.9109(4) 1.000 2 i ? d Uani 0.0501(16)
C36 C 0.6080(9) 0.1901(6) 0.9190(6) 1.000 2 i ? d Uani 0.072(2)
H36 H 0.6740 0.1628 0.8840 1.000 2 i ? calc Uiso 0.08700
C37 C 0.5731(10) 0.1494(7) 0.9765(7) 1.000 2 i ? d Uani 0.084(3)
H37 H 0.6131 0.0938 0.9791 1.000 2 i ? calc Uiso 0.10100
C38 C 0.4802(10) 0.1898(6) 1.0301(5) 1.000 2 i ? d Uani 0.073(2)
C39 C 0.4194(9) 0.2720(6) 1.0276(5) 1.000 2 i ? d Uani 0.072(2)
H39 H 0.3569 0.3002 1.0652 1.000 2 i ? calc Uiso 0.08600
C40 C 0.4540(8) 0.3122(6) 0.9669(5) 1.000 2 i ? d Uani 0.0611(19)
H40 H 0.4131 0.3674 0.9642 1.000 2 i ? calc Uiso 0.07300
C41 C 0.5653(18) 0.2599(16) 0.5999(12) 0.501(4) 2 i ? d Uani 0.0282(5)
H41A H 0.5681 0.2444 0.5407 0.501(4) 2 i ? calc Uiso 0.04200
H41B H 0.6467 0.3015 0.6299 0.501(4) 2 i ? calc Uiso 0.04200
H41C H 0.4888 0.2957 0.6187 0.501(4) 2 i ? calc Uiso 0.04200
C41' C 0.707(3) 0.0583(13) 0.5318(14) 0.499(4) 2 i ? d Uani 0.0282(5)
H41D H 0.7955 0.0862 0.5601 0.499(4) 2 i ? calc Uiso 0.04200
H41E H 0.6915 0.0805 0.4858 0.499(4) 2 i ? calc Uiso 0.04200
H41F H 0.7008 -0.0144 0.5107 0.499(4) 2 i ? calc Uiso 0.04200
C42 C 0.4376(13) 0.4851(8) 0.3592(9) 1.000 2 i ? d Uani 0.206(10)
H42A H 0.3781 0.5084 0.4034 1.000 2 i ? calc Uiso 0.24700
H42B H 0.4520 0.5373 0.3357 1.000 2 i ? calc Uiso 0.24700
C43 C 0.164(3) 0.854(2) 0.883(2) 0.250 2 i ? d Uani 0.166(9)
H43A H 0.2488 0.8598 0.8594 0.250 2 i ? calc Uiso 0.20000
H43B H 0.1753 0.8163 0.9194 0.250 2 i ? calc Uiso 0.20000

loop_
_atom_type_symbol
_atom_type_oxidation_number
_atom_type_radius_bond
Pd ? 1.200
Cl ? 1.200
N ? 1.200
C ? 1.200
H ? 1.200

loop_
_geom_angle_atom_site_label_1
_geom_angle_atom_site_label_2
_geom_angle_atom_site_label_3
_geom_angle_site_symmetry_1
_geom_angle_site_symmetry_2
_geom_angle_site_symmetry_3
_geom_angle
_geom_angle_publ_flag
N2 Pd1 N1 . . . 79.9(2) no
N2 Pd1 Cl5 . . . 93.09(18) no
N1 Pd1 Cl5 . . . 172.68(17) no
N2 Pd1 C41 . . . 169.2(5) no
N1 Pd1 C41 . . . 92.5(5) no
Cl5 Pd1 C41 . . . 94.8(5) no
N2 Pd1 Cl5' . . . 175.7(2) no
N1 Pd1 Cl5' . . . 95.81(18) no
Cl5 Pd1 Cl5' . . . 91.16(12) no
C41 Pd1 Cl5' . . . 8.6(5) no
N2 Pd1 C41' . . . 100.7(5) no
N1 Pd1 C41' . . . 177.3(7) no
Cl5 Pd1 C41' . . . 7.6(5) no
C41 Pd1 C41' . . . 87.3(7) no
Cl5' Pd1 C41' . . . 83.6(4) no
C2 N1 C8 . . . 121.6(5) no
C2 N1 Pd1 . . . 115.1(4) no
C8 N1 Pd1 . . . 123.3(4) no
C7 N2 C3 . . . 119.6(6) no
C7 N2 Pd1 . . . 126.6(5) no
C3 N2 Pd1 . . . 113.7(4) no
C2 C1 H1A . . . 109.50 no
C2 C1 H1B . . . 109.50 no
H1A C1 H1B . . . 109.50 no
C2 C1 H1C . . . 109.50 no
H1A C1 H1C . . . 109.50 no
H1B C1 H1C . . . 109.50 no
N1 C2 C3 . . . 116.1(6) no
N1 C2 C1 . . . 125.7(6) no
C3 C2 C1 . . . 118.2(6) no
N2 C3 C4 . . . 120.6(7) no
N2 C3 C2 . . . 115.0(6) no
C4 C3 C2 . . . 124.3(7) no
C3 C4 C5 . . . 119.4(8) no
C3 C4 H4 . . . 120.30 no
C5 C4 H4 . . . 120.30 no
C6 C5 C4 . . . 118.9(8) no
C6 C5 H5 . . . 120.60 no
C4 C5 H5 . . . 120.60 no
C5 C6 C7 . . . 120.5(8) no
C5 C6 H6 . . . 119.80 no
C7 C6 H6 . . . 119.80 no
N2 C7 C6 . . . 121.0(8) no
N2 C7 H7 . . . 119.50 no
C6 C7 H7 . . . 119.50 no
C13 C8 C9 . . . 122.6(6) no
C13 C8 N1 . . . 118.8(5) no
C9 C8 N1 . . . 118.3(5) no
C10 C9 C8 . . . 117.2(6) no
C10 C9 C15 . . . 121.8(6) no
C8 C9 C15 . . . 121.0(5) no
C11 C10 C9 . . . 122.6(6) no
C11 C10 H10 . . . 118.70 no
C9 C10 H10 . . . 118.70 no
C10 C11 C12 . . . 117.8(6) no
C10 C11 C14 . . . 121.1(6) no
C12 C11 C14 . . . 121.1(6) no
C13 C12 C11 . . . 122.3(6) no
C13 C12 H12 . . . 118.80 no
C11 C12 H12 . . . 118.80 no
C12 C13 C8 . . . 117.4(6) no
C12 C13 C28 . . . 122.7(6) no
C8 C13 C28 . . . 119.9(5) no
C11 C14 H14A . . . 109.50 no
C11 C14 H14B . . . 109.50 no
H14A C14 H14B . . . 109.50 no
C11 C14 H14C . . . 109.50 no
H14A C14 H14C . . . 109.50 no
H14B C14 H14C . . . 109.50 no
C22 C15 C16 . . . 113.5(5) no
C22 C15 C9 . . . 111.6(5) no
C16 C15 C9 . . . 111.5(5) no
C22 C15 H15 . . . 106.60 no
C16 C15 H15 . . . 106.60 no
C9 C15 H15 . . . 106.60 no
C21 C16 C17 . . . 118.6(7) no
C21 C16 C15 . . . 120.6(6) no
C17 C16 C15 . . . 120.8(6) no
C18 C17 C16 . . . 119.7(7) no
C18 C17 H17 . . . 120.20 no
C16 C17 H17 . . . 120.20 no
C17 C18 C19 . . . 120.2(8) no
C17 C18 H18 . . . 119.90 no
C19 C18 H18 . . . 119.90 no
C20 C19 C18 . . . 121.3(7) no
C20 C19 Cl1 . . . 120.2(6) no
C18 C19 Cl1 . . . 118.5(7) no
C19 C20 C21 . . . 119.1(7) no
C19 C20 H20 . . . 120.40 no
C21 C20 H20 . . . 120.40 no
C20 C21 C16 . . . 121.2(7) no
C20 C21 H21 . . . 119.40 no
C16 C21 H21 . . . 119.40 no
C27 C22 C23 . . . 118.2(7) no
C27 C22 C15 . . . 118.1(6) no
C23 C22 C15 . . . 123.6(6) no
C24 C23 C22 . . . 120.9(8) no
C24 C23 H23 . . . 119.50 no
C22 C23 H23 . . . 119.50 no
C25 C24 C23 . . . 120.2(8) no
C25 C24 H24 . . . 119.90 no
C23 C24 H24 . . . 119.90 no
C24 C25 C26 . . . 120.6(8) no
C24 C25 Cl2 . . . 120.5(8) no
C26 C25 Cl2 . . . 118.9(8) no
C27 C26 C25 . . . 118.7(8) no
C27 C26 H26 . . . 120.60 no
C25 C26 H26 . . . 120.60 no
C22 C27 C26 . . . 121.3(8) no
C22 C27 H27 . . . 119.40 no
C26 C27 H27 . . . 119.40 no
C29 C28 C35 . . . 113.6(6) no
C29 C28 C13 . . . 112.1(5) no
C35 C28 C13 . . . 110.2(5) no
C29 C28 H28 . . . 106.80 no
C35 C28 H28 . . . 106.80 no
C13 C28 H28 . . . 106.80 no
C34 C29 C30 . . . 117.2(7) no
C34 C29 C28 . . . 123.1(7) no
C30 C29 C28 . . . 119.7(7) no
C29 C30 C31 . . . 121.4(8) no
C29 C30 H30 . . . 119.30 no
C31 C30 H30 . . . 119.30 no
C30 C31 C32 . . . 119.5(9) no
C30 C31 H31 . . . 120.20 no
C32 C31 H31 . . . 120.20 no
C33 C32 C31 . . . 120.7(9) no
C33 C32 Cl3 . . . 119.0(9) no
C31 C32 Cl3 . . . 120.3(9) no
C32 C33 C34 . . . 119.4(9) no
C32 C33 H33 . . . 120.30 no
C34 C33 H33 . . . 120.30 no
C29 C34 C33 . . . 121.6(9) no
C29 C34 H34 . . . 119.20 no
C33 C34 H34 . . . 119.20 no
C40 C35 C36 . . . 116.7(7) no
C40 C35 C28 . . . 121.6(6) no
C36 C35 C28 . . . 121.7(7) no
C37 C36 C35 . . . 122.1(8) no
C37 C36 H36 . . . 118.90 no
C35 C36 H36 . . . 118.90 no
C38 C37 C36 . . . 120.1(8) no
C38 C37 H37 . . . 120.00 no
C36 C37 H37 . . . 120.00 no
C37 C38 C39 . . . 121.2(8) no
C37 C38 Cl4 . . . 119.7(7) no
C39 C38 Cl4 . . . 119.0(8) no
C38 C39 C40 . . . 118.3(8) no
C38 C39 H39 . . . 120.90 no
C40 C39 H39 . . . 120.90 no
C35 C40 C39 . . . 121.6(7) no
C35 C40 H40 . . . 119.20 no
C39 C40 H40 . . . 119.20 no
Pd1 C41 H41A . . . 109.50 no
Pd1 C41 H41B . . . 109.50 no
Pd1 C41 H41C . . . 109.50 no
Pd1 C41' H41D . . . 109.50 no
Pd1 C41' H41E . . . 109.50 no
H41D C41' H41E . . . 109.50 no
Pd1 C41' H41F . . . 109.50 no
H41D C41' H41F . . . 109.50 no
H41E C41' H41F . . . 109.50 no
Cl6 C42 Cl7 . . . 112.6(6) no
Cl6 C42 H42A . . . 109.10 no
Cl7 C42 H42A . . . 109.10 no
Cl6 C42 H42B . . . 109.10 no
Cl7 C42 H42B . . . 109.10 no
H42A C42 H42B . . . 107.80 no
Cl8 C43 Cl9 . . . 112.0(13) no
Cl8 C43 H43A . . . 109.20 no
Cl9 C43 H43A . . . 109.20 no
Cl8 C43 H43B . . . 109.20 no
Cl9 C43 H43B . . . 109.20 no
H43A C43 H43B . . . 107.90 no

loop_
_geom_bond_atom_site_label_1
_geom_bond_atom_site_label_2
_geom_bond_site_symmetry_1
_geom_bond_site_symmetry_2
_geom_bond_distance
_geom_bond_publ_flag
Pd1 N2 . . 2.027(6) no
Pd1 N1 . . 2.046(5) no
Pd1 Cl5 . . 2.286(4) no
Pd1 C41 . . 2.29(2) no
Pd1 Cl5' . . 2.298(5) no
Pd1 C41' . . 2.30(2) no
Cl1 C19 . . 1.777(8) no
Cl2 C25 . . 1.768(9) no
Cl3 C32 . . 1.770(9) no
Cl4 C38 . . 1.768(9) no
Cl6 C42 . . 1.723(9) no
Cl7 C42 . . 1.734(9) no
Cl8 C43 . . 1.697(10) no
Cl9 C43 . . 1.702(10) no
N1 C2 . . 1.307(8) no
N1 C8 . . 1.472(8) no
N2 C7 . . 1.359(9) no
N2 C3 . . 1.373(9) no
C1 C2 . . 1.506(10) no
C1 H1A . . 0.9600 no
C1 H1B . . 0.9600 no
C1 H1C . . 0.9600 no
C2 C3 . . 1.459(9) no
C3 C4 . . 1.374(10) no
C4 C5 . . 1.431(12) no
C4 H4 . . 0.9300 no
C5 C6 . . 1.344(13) no
C5 H5 . . 0.9300 no
C6 C7 . . 1.395(12) no
C6 H6 . . 0.9300 no
C7 H7 . . 0.9300 no
C8 C13 . . 1.405(9) no
C8 C9 . . 1.410(9) no
C9 C10 . . 1.396(9) no
C9 C15 . . 1.542(9) no
C10 C11 . . 1.396(9) no
C10 H10 . . 0.9300 no
C11 C12 . . 1.410(9) no
C11 C14 . . 1.510(9) no
C12 C13 . . 1.393(9) no
C12 H12 . . 0.9300 no
C13 C28 . . 1.571(9) no
C14 H14A . . 0.9600 no
C14 H14B . . 0.9600 no
C14 H14C . . 0.9600 no
C15 C22 . . 1.529(9) no
C15 C16 . . 1.538(9) no
C15 H15 . . 0.9800 no
C16 C21 . . 1.391(9) no
C16 C17 . . 1.402(10) no
C17 C18 . . 1.378(11) no
C17 H17 . . 0.9300 no
C18 C19 . . 1.388(11) no
C18 H18 . . 0.9300 no
C19 C20 . . 1.353(11) no
C20 C21 . . 1.391(10) no
C20 H20 . . 0.9300 no
C21 H21 . . 0.9300 no
C22 C27 . . 1.394(10) no
C22 C23 . . 1.40(1) no
C23 C24 . . 1.384(11) no
C23 H23 . . 0.9300 no
C24 C25 . . 1.373(13) no
C24 H24 . . 0.9300 no
C25 C26 . . 1.401(13) no
C26 C27 . . 1.397(11) no
C26 H26 . . 0.9300 no
C27 H27 . . 0.9300 no
C28 C29 . . 1.528(9) no
C28 C35 . . 1.532(10) no
C28 H28 . . 0.9800 no
C29 C34 . . 1.37(1) no
C29 C30 . . 1.374(11) no
C30 C31 . . 1.377(12) no
C30 H30 . . 0.9300 no
C31 C32 . . 1.379(14) no
C31 H31 . . 0.9300 no
C32 C33 . . 1.329(13) no
C33 C34 . . 1.403(11) no
C33 H33 . . 0.9300 no
C34 H34 . . 0.9300 no
C35 C40 . . 1.387(10) no
C35 C36 . . 1.399(10) no
C36 C37 . . 1.360(12) no
C36 H36 . . 0.9300 no
C37 C38 . . 1.356(13) no
C37 H37 . . 0.9300 no
C38 C39 . . 1.377(12) no
C39 C40 . . 1.405(11) no
C39 H39 . . 0.9300 no
C40 H40 . . 0.9300 no
C41 H41A . . 0.9600 no
C41 H41B . . 0.9600 no
C41 H41C . . 0.9600 no
C41' H41D . . 0.9600 no
C41' H41E . . 0.9600 no
C41' H41F . . 0.9600 no
C42 H42A . . 0.9700 no
C42 H42B . . 0.9700 no
C43 H43A . . 0.9700 no
C43 H43B . . 0.9700 no

loop_
_geom_torsion_atom_site_label_1
_geom_torsion_atom_site_label_2
_geom_torsion_atom_site_label_3
_geom_torsion_atom_site_label_4
_geom_torsion_site_symmetry_1
_geom_torsion_site_symmetry_2
_geom_torsion_site_symmetry_3
_geom_torsion_site_symmetry_4
_geom_torsion
_geom_torsion_publ_flag
N2 Pd1 N1 C2 . . . . 2.7(4) no
Cl5 Pd1 N1 C2 . . . . -14.9(18) no
C41 Pd1 N1 C2 . . . . 175.0(6) no
Cl5' Pd1 N1 C2 . . . . -177.1(4) no
C41' Pd1 N1 C2 . . . . -100.(10) no
N2 Pd1 N1 C8 . . . . -178.5(5) no
Cl5 Pd1 N1 C8 . . . . 163.9(14) no
C41 Pd1 N1 C8 . . . . -6.2(6) no
Cl5' Pd1 N1 C8 . . . . 1.7(5) no
C41' Pd1 N1 C8 . . . . 79.(10) no
N1 Pd1 N2 C7 . . . . 175.2(6) no
Cl5 Pd1 N2 C7 . . . . -7.0(6) no
C41 Pd1 N2 C7 . . . . 129.(3) no
Cl5' Pd1 N2 C7 . . . . 178.(2) no
C41' Pd1 N2 C7 . . . . -7.5(9) no
N1 Pd1 N2 C3 . . . . -1.2(4) no
Cl5 Pd1 N2 C3 . . . . 176.6(5) no
C41 Pd1 N2 C3 . . . . -47.(3) no
Cl5' Pd1 N2 C3 . . . . 1.(3) no
C41' Pd1 N2 C3 . . . . 176.1(8) no
C8 N1 C2 C3 . . . . 177.5(5) no
Pd1 N1 C2 C3 . . . . -3.7(7) no
C8 N1 C2 C1 . . . . -3.6(10) no
Pd1 N1 C2 C1 . . . . 175.2(5) no
C7 N2 C3 C4 . . . . 1.9(10) no
Pd1 N2 C3 C4 . . . . 178.7(6) no
C7 N2 C3 C2 . . . . -177.0(6) no
Pd1 N2 C3 C2 . . . . -0.3(7) no
N1 C2 C3 N2 . . . . 2.7(9) no
C1 C2 C3 N2 . . . . -176.3(6) no
N1 C2 C3 C4 . . . . -176.2(7) no
C1 C2 C3 C4 . . . . 4.8(10) no
N2 C3 C4 C5 . . . . -1.9(11) no
C2 C3 C4 C5 . . . . 176.9(7) no
C3 C4 C5 C6 . . . . 0.3(13) no
C4 C5 C6 C7 . . . . 1.3(14) no
C3 N2 C7 C6 . . . . -0.4(11) no
Pd1 N2 C7 C6 . . . . -176.6(6) no
C5 C6 C7 N2 . . . . -1.3(13) no
C2 N1 C8 C13 . . . . 96.5(7) no
Pd1 N1 C8 C13 . . . . -82.2(6) no
C2 N1 C8 C9 . . . . -89.8(7) no
Pd1 N1 C8 C9 . . . . 91.5(6) no
C13 C8 C9 C10 . . . . -3.5(9) no
N1 C8 C9 C10 . . . . -177.0(6) no
C13 C8 C9 C15 . . . . 177.0(6) no
N1 C8 C9 C15 . . . . 3.5(9) no
C8 C9 C10 C11 . . . . 2.2(10) no
C15 C9 C10 C11 . . . . -178.3(6) no
C9 C10 C11 C12 . . . . -0.2(10) no
C9 C10 C11 C14 . . . . 178.9(7) no
C10 C11 C12 C13 . . . . -0.6(10) no
C14 C11 C12 C13 . . . . -179.7(7) no
C11 C12 C13 C8 . . . . -0.7(10) no
C11 C12 C13 C28 . . . . 178.8(6) no
C9 C8 C13 C12 . . . . 2.8(9) no
N1 C8 C13 C12 . . . . 176.2(6) no
C9 C8 C13 C28 . . . . -176.7(6) no
N1 C8 C13 C28 . . . . -3.3(9) no
C10 C9 C15 C22 . . . . 29.1(8) no
C8 C9 C15 C22 . . . . -151.5(6) no
C10 C9 C15 C16 . . . . -99.0(7) no
C8 C9 C15 C16 . . . . 80.5(7) no
C22 C15 C16 C21 . . . . 97.1(7) no
C9 C15 C16 C21 . . . . -135.8(6) no
C22 C15 C16 C17 . . . . -83.6(8) no
C9 C15 C16 C17 . . . . 43.4(8) no
C21 C16 C17 C18 . . . . 1.9(11) no
C15 C16 C17 C18 . . . . -177.4(7) no
C16 C17 C18 C19 . . . . -1.2(12) no
C17 C18 C19 C20 . . . . 0.1(13) no
C17 C18 C19 Cl1 . . . . 178.0(6) no
C18 C19 C20 C21 . . . . 0.4(12) no
Cl1 C19 C20 C21 . . . . -177.4(6) no
C19 C20 C21 C16 . . . . 0.3(11) no
C17 C16 C21 C20 . . . . -1.4(10) no
C15 C16 C21 C20 . . . . 177.9(6) no
C16 C15 C22 C27 . . . . -166.5(6) no
C9 C15 C22 C27 . . . . 66.5(8) no
C16 C15 C22 C23 . . . . 14.5(9) no
C9 C15 C22 C23 . . . . -112.5(7) no
C27 C22 C23 C24 . . . . -2.3(12) no
C15 C22 C23 C24 . . . . 176.8(7) no
C22 C23 C24 C25 . . . . 1.0(14) no
C23 C24 C25 C26 . . . . 0.8(15) no
C23 C24 C25 Cl2 . . . . -178.8(7) no
C24 C25 C26 C27 . . . . -1.3(15) no
Cl2 C25 C26 C27 . . . . 178.2(7) no
C23 C22 C27 C26 . . . . 1.7(12) no
C15 C22 C27 C26 . . . . -177.4(7) no
C25 C26 C27 C22 . . . . 0.1(13) no
C12 C13 C28 C29 . . . . -24.9(9) no
C8 C13 C28 C29 . . . . 154.6(6) no
C12 C13 C28 C35 . . . . 102.7(7) no
C8 C13 C28 C35 . . . . -77.8(7) no
C35 C28 C29 C34 . . . . -16.5(9) no
C13 C28 C29 C34 . . . . 109.2(7) no
C35 C28 C29 C30 . . . . 163.5(7) no
C13 C28 C29 C30 . . . . -70.7(8) no
C34 C29 C30 C31 . . . . -3.8(12) no
C28 C29 C30 C31 . . . . 176.2(8) no
C29 C30 C31 C32 . . . . 3.4(14) no
C30 C31 C32 C33 . . . . -1.0(15) no
C30 C31 C32 Cl3 . . . . -179.5(7) no
C31 C32 C33 C34 . . . . -0.8(14) no
Cl3 C32 C33 C34 . . . . 177.8(6) no
C30 C29 C34 C33 . . . . 2.0(11) no
C28 C29 C34 C33 . . . . -178.0(7) no
C32 C33 C34 C29 . . . . 0.3(12) no
C29 C28 C35 C40 . . . . 83.5(8) no
C13 C28 C35 C40 . . . . -43.2(8) no
C29 C28 C35 C36 . . . . -92.9(8) no
C13 C28 C35 C36 . . . . 140.4(7) no
C40 C35 C36 C37 . . . . 2.6(12) no
C28 C35 C36 C37 . . . . 179.2(8) no
C35 C36 C37 C38 . . . . -2.0(14) no
C36 C37 C38 C39 . . . . 0.1(14) no
C36 C37 C38 Cl4 . . . . -177.9(7) no
C37 C38 C39 C40 . . . . 1.2(13) no
Cl4 C38 C39 C40 . . . . 179.2(6) no
C36 C35 C40 C39 . . . . -1.3(11) no
C28 C35 C40 C39 . . . . -177.8(7) no
C38 C39 C40 C35 . . . . -0.6(12) no
